data_7054377
loop_
_publ_author_name
'Dey, Suman Kr'
'Mukherjee, Arindam'

_publ_section_title
;
 The synthesis, characterization and catecholase activity of dinuclear
 cobalt(ii/iii) complexes of an O-donor rich Schiff base ligand
;
_journal_issue 10
_journal_name_full 'New J. Chem.'
_journal_page_first 4985
_journal_paper_doi 10.1039/C4NJ00715H
_journal_volume 38
_journal_year 2014
_chemical_formula_moiety 'C40 H61 Co2 N2 O10, 2(C H4 O), H2 O'
_chemical_formula_sum 'C42 H71 Co2 N2 O13'
_chemical_formula_weight 929.87
_chemical_name_systematic
;
 ? 
;
_space_group_crystal_system triclinic
_space_group_IT_number 2
_space_group_name_Hall '-P 1'
_space_group_name_H-M_alt 'P -1'
_symmetry_space_group_name_Hall '-P 1'
_symmetry_space_group_name_H-M 'P -1'
_atom_sites_solution_hydrogens geom
_atom_sites_solution_primary iterative
_atom_sites_solution_secondary difmap
_audit_creation_date 2014-07-30
_audit_creation_method
;
  Olex2 1.2-ac2
  (compiled 2012.03.27 svn.r2268, GUI svn.r4156)
;
_cell_angle_alpha 85.602(4)
_cell_angle_beta 76.259(5)
_cell_angle_gamma 86.473(4)
_cell_formula_units_Z 2
_cell_length_a 10.6122(6)
_cell_length_b 10.7435(5)
_cell_length_c 20.9793(13)
_cell_measurement_reflns_used 3859
_cell_measurement_temperature 99.9(2)
_cell_measurement_theta_max 24.9630
_cell_measurement_theta_min 1.9750
_cell_volume 2314.3(2)
_computing_cell_refinement
;
CrysAlisPro, Agilent Technologies,
Version 1.171.37.33c (release 11-04-2014 CrysAlis171 .NET)
(compiled Apr 11 2014,15:12:41)
;
_computing_data_collection
;
CrysAlisPro, Agilent Technologies,
Version 1.171.37.33c (release 11-04-2014 CrysAlis171 .NET)
(compiled Apr 11 2014,15:12:41)
;
_computing_data_reduction
;
CrysAlisPro, Agilent Technologies,
Version 1.171.37.33c (release 11-04-2014 CrysAlis171 .NET)
(compiled Apr 11 2014,15:12:41)
;
_computing_molecular_graphics
;
O. V. Dolomanov, L. J. Bourhis, R. J. Gildea, J. A. K. Howard and H. Puschmann,
OLEX2: a complete structure solution, refinement and analysis program.
J. Appl. Cryst. (2009). 42, 339-341.
;
_computing_publication_material
;
O. V. Dolomanov, L. J. Bourhis, R. J. Gildea, J. A. K. Howard and H. Puschmann,
OLEX2: a complete structure solution, refinement and analysis program.
J. Appl. Cryst. (2009). 42, 339-341.
;
_computing_structure_refinement
;
SHELXL, G.M. Sheldrick, Acta Cryst.
(2008). A64, 112-122
;
_computing_structure_solution 'J. Appl. Cryst. (2007) 40, 786-790'
_diffrn_ambient_environment N~2~
_diffrn_ambient_temperature 99.9(2)
_diffrn_detector 'CCD plate'
_diffrn_detector_area_resol_mean 7.9580
_diffrn_detector_type Eos
_diffrn_measured_fraction_theta_full 0.9955
_diffrn_measured_fraction_theta_max 0.9955
_diffrn_measurement_details
;
  1 omega  -15.00  109.00   1.0000  320.0000
omega____ theta____ kappa____ phi______ frames
    -       27.5074   77.0000    0.0000 124

  2 omega  -15.00  110.00   1.0000  320.0000
omega____ theta____ kappa____ phi______ frames
    -       27.5074   77.0000  120.0000 125

  3 omega  -15.00  110.00   1.0000  320.0000
omega____ theta____ kappa____ phi______ frames
    -       27.5074   77.0000 -120.0000 125
;
_diffrn_measurement_device 'four-circle diffractometer'
_diffrn_measurement_device_type 'SuperNova, Dual, Cu at zero, Eos'
_diffrn_measurement_method '\w scans'
_diffrn_orient_matrix_UB_11 0.0373077000
_diffrn_orient_matrix_UB_12 0.0226598000
_diffrn_orient_matrix_UB_13 0.0202049000
_diffrn_orient_matrix_UB_21 -0.0564371000
_diffrn_orient_matrix_UB_22 0.0043708000
_diffrn_orient_matrix_UB_23 0.0259647000
_diffrn_orient_matrix_UB_31 0.0129202000
_diffrn_orient_matrix_UB_32 -0.0621356000
_diffrn_orient_matrix_UB_33 0.0115766000
_diffrn_radiation_monochromator mirror
_diffrn_radiation_probe x-ray
_diffrn_radiation_type 'Mo K\a'
_diffrn_radiation_wavelength 0.71073
_diffrn_reflns_av_R_equivalents 0.0374
_diffrn_reflns_av_unetI/netI 0.0810
_diffrn_reflns_limit_h_max 12
_diffrn_reflns_limit_h_min -12
_diffrn_reflns_limit_k_max 12
_diffrn_reflns_limit_k_min -10
_diffrn_reflns_limit_l_max 23
_diffrn_reflns_limit_l_min -24
_diffrn_reflns_number 11554
_diffrn_reflns_theta_full 25.03
_diffrn_reflns_theta_max 25.03
_diffrn_reflns_theta_min 1.98
_diffrn_source 'SuperNova (Mo) X-ray Source'
_exptl_absorpt_coefficient_mu 0.779
_exptl_absorpt_correction_T_max 1.00000
_exptl_absorpt_correction_T_min 0.61007
_exptl_absorpt_correction_type multi-scan
_exptl_absorpt_process_details
;
CrysAlisPro, Agilent Technologies,
Version 1.171.37.33c (release 11-04-2014 CrysAlis171 .NET)
(compiled Apr 11 2014,15:12:41)
Empirical absorption correction using spherical harmonics,
 implemented in SCALE3 ABSPACK scaling algorithm.
;
_exptl_crystal_colour red
_exptl_crystal_density_diffrn 1.334
_exptl_crystal_density_method 'not measured'
_exptl_crystal_description Rhombic
_exptl_crystal_F_000 990
_exptl_crystal_size_max 0.120
_exptl_crystal_size_mid 0.092
_exptl_crystal_size_min 0.045
_refine_diff_density_max 1.238
_refine_diff_density_min -0.709
_refine_diff_density_rms 0.137
_refine_ls_extinction_method none
_refine_ls_goodness_of_fit_ref 1.205
_refine_ls_hydrogen_treatment mixed
_refine_ls_matrix_type full
_refine_ls_number_parameters 560
_refine_ls_number_reflns 8137
_refine_ls_number_restraints 4
_refine_ls_restrained_S_all 1.205
_refine_ls_R_factor_all 0.1096
_refine_ls_R_factor_gt 0.0929
_refine_ls_shift/su_max 0.000
_refine_ls_shift/su_mean 0.000
_refine_ls_structure_factor_coef Fsqd
_refine_ls_weighting_details 'calc w=1/[\s^2^(Fo^2^)+(0.0458P)^2^+25.0016P] where P=(Fo^2^+2Fc^2^)/3'
_refine_ls_weighting_scheme calc
_refine_ls_wR_factor_gt 0.2303
_refine_ls_wR_factor_ref 0.2388
_reflns_number_gt 6641
_reflns_number_total 8137
_reflns_threshold_expression >2sigma(I)
_cod_data_source_file c4nj00715h3.cif
_cod_data_source_block am_skd_complex2
_cod_depositor_comments 'Adding full bibliography for 7054376--7054378.cif.'
_cod_database_code 7054377
_chemical_oxdiff_formula C42H68Co2N2O13
_reflns_odcompleteness_completeness 85.95
_reflns_odcompleteness_iscentric 1
_reflns_odcompleteness_theta 26.32

loop_
_space_group_symop_id
_space_group_symop_operation_xyz
1 'x, y, z'
2 '-x, -y, -z'

loop_
_atom_site_label
_atom_site_type_symbol
_atom_site_fract_x
_atom_site_fract_y
_atom_site_fract_z
_atom_site_U_iso_or_equiv
_atom_site_adp_type
_atom_site_occupancy
_atom_site_symmetry_multiplicity
_atom_site_calc_flag
_atom_site_refinement_flags
Co1 Co 0.84799(9) 0.31571(9) 0.34197(5) 0.0144(3) Uani 1 1 d .
Co2 Co 0.81385(10) 0.29734(9) 0.48870(5) 0.0164(3) Uani 1 1 d .
O9 O 0.8826(5) 0.2718(5) 0.5796(2) 0.0171(11) Uani 1 1 d .
O5 O 0.7336(5) 0.3377(5) 0.2847(2) 0.0175(11) Uani 1 1 d .
O2 O 0.7085(5) 0.3263(5) 0.4187(2) 0.0166(11) Uani 1 1 d .
O8 O 0.9658(5) -0.1456(5) 0.3492(3) 0.0213(12) Uani 1 1 d .
H8 H 0.9939 -0.1964 0.3742 0.032 Uiso 1 1 calc R
O10 O 0.6778(5) 0.3142(5) 0.5817(3) 0.0217(12) Uani 1 1 d .
O6 O 0.9567(5) 0.2886(5) 0.4047(3) 0.0181(11) Uani 1 1 d .
O1 O 0.9946(5) 0.3065(5) 0.2701(2) 0.0176(11) Uani 1 1 d .
O7 O 0.8029(5) 0.1035(5) 0.4941(3) 0.0225(12) Uani 1 1 d D
H7 H 0.759(7) 0.067(3) 0.5291(18) 0.034 Uiso 1 1 d D
O4 O 0.5706(5) 0.7121(5) 0.4172(3) 0.0238(12) Uani 1 1 d .
H4 H 0.5051 0.7173 0.4026 0.036 Uiso 1 1 calc R
O11 O 0.8501(5) 0.5604(5) 0.6011(3) 0.0208(12) Uani 1 1 d .
H11 H 0.9104 0.6076 0.5942 0.031 Uiso 1 1 calc R
O3 O 0.8460(5) 0.4844(5) 0.4876(3) 0.0184(11) Uani 1 1 d D
H3 H 0.842(8) 0.503(4) 0.5267(14) 0.028 Uiso 1 1 d D
O12 O 0.6603(6) 0.9617(6) 0.5867(3) 0.0288(13) Uani 1 1 d .
H12 H 0.6092 0.9314 0.5691 0.043 Uiso 1 1 calc R
N2 N 0.8509(6) 0.1376(5) 0.3465(3) 0.0163(13) Uani 1 1 d .
N1 N 0.8451(6) 0.4935(5) 0.3438(3) 0.0143(13) Uani 1 1 d .
C2 C 1.0137(7) 0.5264(7) 0.2439(4) 0.0153(15) Uani 1 1 d .
C25 C 0.7256(7) 0.1209(7) 0.2651(4) 0.0170(16) Uani 1 1 d .
C34 C 0.7928(7) 0.0739(7) 0.3140(4) 0.0161(15) Uani 1 1 d .
H34 H 0.7945 -0.0122 0.3231 0.019 Uiso 1 1 calc R
O13 O 0.4955(7) 0.1739(7) 0.4595(3) 0.050(2) Uani 1 1 d G
H13D H 0.4733 0.1618 0.5011 0.075 Uiso 1 1 d G
H13E H 0.5570 0.2242 0.4492 0.075 Uiso 1 1 d G
C35 C 0.9384(7) 0.0721(7) 0.3849(4) 0.0186(16) Uani 1 1 d .
C21 C 0.6526(7) 0.2861(7) 0.1941(4) 0.0157(15) Uani 1 1 d .
C39 C 0.7654(7) 0.2938(7) 0.6131(4) 0.0200(17) Uani 1 1 d .
C15 C 0.9224(7) 0.5644(7) 0.3020(4) 0.0164(15) Uani 1 1 d .
H15 H 0.9187 0.6486 0.3103 0.020 Uiso 1 1 calc R
C6 C 1.1222(7) 0.3754(7) 0.1655(4) 0.0189(16) Uani 1 1 d .
C4 C 1.1415(7) 0.6031(7) 0.1378(4) 0.0179(16) Uani 1 1 d .
C20 C 0.7051(7) 0.2508(7) 0.2499(4) 0.0157(15) Uani 1 1 d .
C22 C 0.6239(7) 0.1920(7) 0.1585(4) 0.0203(17) Uani 1 1 d .
H22 H 0.5879 0.2157 0.1229 0.024 Uiso 1 1 calc R
C1 C 1.0391(7) 0.3992(7) 0.2293(4) 0.0148(15) Uani 1 1 d .
C16 C 0.7418(7) 0.5491(7) 0.3966(4) 0.0171(16) Uani 1 1 d .
C5 C 1.1685(7) 0.4765(7) 0.1239(4) 0.0189(16) Uani 1 1 d .
H5 H 1.2220 0.4599 0.0832 0.023 Uiso 1 1 calc R
C3 C 1.0657(7) 0.6249(7) 0.1990(4) 0.0192(16) Uani 1 1 d .
H3A H 1.0483 0.7067 0.2112 0.023 Uiso 1 1 calc R
C23 C 0.6455(7) 0.0637(7) 0.1726(4) 0.0171(16) Uani 1 1 d .
C17 C 0.6443(7) 0.4478(7) 0.4187(4) 0.0153(15) Uani 1 1 d .
H17A H 0.5932 0.4621 0.4626 0.018 Uiso 1 1 calc R
H17B H 0.5857 0.4515 0.3894 0.018 Uiso 1 1 calc R
C18 C 0.7999(7) 0.5878(7) 0.4518(4) 0.0168(16) Uani 1 1 d D
H18A H 0.8712 0.6418 0.4331 0.020 Uiso 1 1 calc R
H18B H 0.7344 0.6355 0.4818 0.020 Uiso 1 1 calc R
C37 C 0.8611(8) 0.0123(7) 0.4487(4) 0.0206(17) Uani 1 1 d D
H37A H 0.7938 -0.0359 0.4397 0.025 Uiso 1 1 calc R
H37B H 0.9180 -0.0445 0.4684 0.025 Uiso 1 1 calc R
C26 C 0.6336(7) 0.4239(7) 0.1728(4) 0.0178(16) Uani 1 1 d .
C11 C 1.1552(7) 0.2421(7) 0.1441(4) 0.0220(17) Uani 1 1 d .
C38 C 1.0256(7) -0.0308(7) 0.3465(4) 0.0183(16) Uani 1 1 d .
H38A H 1.0532 -0.0005 0.3008 0.022 Uiso 1 1 calc R
H38B H 1.1027 -0.0455 0.3636 0.022 Uiso 1 1 calc R
C31 C 0.5621(8) 0.0104(7) 0.0744(4) 0.0250(18) Uani 1 1 d .
H31A H 0.4817 0.0559 0.0909 0.037 Uiso 1 1 calc R
H31B H 0.5466 -0.0576 0.0505 0.037 Uiso 1 1 calc R
H31C H 0.6219 0.0651 0.0457 0.037 Uiso 1 1 calc R
C29 C 0.5785(8) 0.4423(7) 0.1109(4) 0.0229(17) Uani 1 1 d .
H29A H 0.6364 0.4020 0.0753 0.034 Uiso 1 1 calc R
H29B H 0.5697 0.5300 0.0990 0.034 Uiso 1 1 calc R
H29C H 0.4950 0.4064 0.1197 0.034 Uiso 1 1 calc R
C7 C 1.1936(7) 0.7056(8) 0.0860(4) 0.0229(17) Uani 1 1 d .
C28 C 0.7626(8) 0.4895(8) 0.1569(4) 0.0254(18) Uani 1 1 d .
H28A H 0.7982 0.4835 0.1951 0.038 Uiso 1 1 calc R
H28B H 0.7481 0.5759 0.1440 0.038 Uiso 1 1 calc R
H28C H 0.8225 0.4502 0.1216 0.038 Uiso 1 1 calc R
C36 C 1.0269(7) 0.1711(7) 0.3945(4) 0.0205(17) Uani 1 1 d .
H36A H 1.0629 0.1458 0.4321 0.025 Uiso 1 1 calc R
H36B H 1.0982 0.1795 0.3560 0.025 Uiso 1 1 calc R
C24 C 0.6950(7) 0.0321(7) 0.2264(4) 0.0188(16) Uani 1 1 d .
H24 H 0.7089 -0.0521 0.2379 0.023 Uiso 1 1 calc R
C19 C 0.6777(7) 0.6672(7) 0.3686(4) 0.0192(16) Uani 1 1 d .
H19A H 0.7407 0.7314 0.3550 0.023 Uiso 1 1 calc R
H19B H 0.6482 0.6475 0.3303 0.023 Uiso 1 1 calc R
C14 C 1.0304(8) 0.1763(7) 0.1458(4) 0.0263(19) Uani 1 1 d .
H14A H 0.9795 0.1684 0.1902 0.040 Uiso 1 1 calc R
H14B H 1.0520 0.0947 0.1294 0.040 Uiso 1 1 calc R
H14C H 0.9813 0.2244 0.1187 0.040 Uiso 1 1 calc R
C30 C 0.6196(8) -0.0412(8) 0.1321(4) 0.0254(18) Uani 1 1 d .
C9 C 1.3418(7) 0.6858(7) 0.0619(4) 0.0224(17) Uani 1 1 d .
H9A H 1.3813 0.6832 0.0987 0.034 Uiso 1 1 calc R
H9B H 1.3752 0.7535 0.0311 0.034 Uiso 1 1 calc R
H9C H 1.3613 0.6084 0.0408 0.034 Uiso 1 1 calc R
C8 C 1.1295(8) 0.7007(8) 0.0274(4) 0.0283(19) Uani 1 1 d .
H8A H 1.1476 0.6200 0.0097 0.042 Uiso 1 1 calc R
H8B H 1.1638 0.7639 -0.0060 0.042 Uiso 1 1 calc R
H8C H 1.0374 0.7151 0.0421 0.042 Uiso 1 1 calc R
C33 C 0.7462(9) -0.1158(8) 0.1047(5) 0.037(2) Uani 1 1 d .
H33A H 0.8111 -0.0596 0.0815 0.055 Uiso 1 1 calc R
H33B H 0.7313 -0.1741 0.0751 0.055 Uiso 1 1 calc R
H33C H 0.7757 -0.1603 0.1402 0.055 Uiso 1 1 calc R
C13 C 1.2301(8) 0.1699(7) 0.1913(4) 0.0245(18) Uani 1 1 d .
H13A H 1.3112 0.2079 0.1877 0.037 Uiso 1 1 calc R
H13B H 1.2462 0.0846 0.1797 0.037 Uiso 1 1 calc R
H13C H 1.1793 0.1723 0.2356 0.037 Uiso 1 1 calc R
C27 C 0.5351(8) 0.4904(8) 0.2278(4) 0.0275(19) Uani 1 1 d .
H27A H 0.4518 0.4549 0.2344 0.041 Uiso 1 1 calc R
H27B H 0.5281 0.5779 0.2152 0.041 Uiso 1 1 calc R
H27C H 0.5644 0.4795 0.2679 0.041 Uiso 1 1 calc R
C12 C 1.2405(8) 0.2369(8) 0.0751(4) 0.0270(19) Uani 1 1 d .
H12A H 1.1946 0.2760 0.0441 0.040 Uiso 1 1 calc R
H12B H 1.2625 0.1513 0.0654 0.040 Uiso 1 1 calc R
H12C H 1.3185 0.2800 0.0722 0.040 Uiso 1 1 calc R
C10 C 1.1653(9) 0.8344(8) 0.1121(4) 0.034(2) Uani 1 1 d .
H10A H 1.0732 0.8523 0.1228 0.052 Uiso 1 1 calc R
H10B H 1.2066 0.8955 0.0792 0.052 Uiso 1 1 calc R
H10C H 1.1981 0.8372 0.1508 0.052 Uiso 1 1 calc R
C41 C 0.7335(8) 0.6233(9) 0.6359(5) 0.034(2) Uani 1 1 d .
H41A H 0.7199 0.7015 0.6126 0.051 Uiso 1 1 calc R
H41B H 0.7418 0.6383 0.6792 0.051 Uiso 1 1 calc R
H41C H 0.6610 0.5721 0.6392 0.051 Uiso 1 1 calc R
C40 C 0.7374(8) 0.2943(7) 0.6844(4) 0.0221(17) Uani 1 1 d .
H40A H 0.7786 0.2218 0.7017 0.033 Uiso 1 1 calc R
H40B H 0.6452 0.2933 0.7018 0.033 Uiso 1 1 calc R
H40C H 0.7698 0.3683 0.6965 0.033 Uiso 1 1 calc R
C42 C 0.5970(9) 0.9889(9) 0.6513(5) 0.040(2) Uani 1 1 d .
H42A H 0.5265 1.0489 0.6502 0.060 Uiso 1 1 calc R
H42B H 0.6574 1.0227 0.6722 0.060 Uiso 1 1 calc R
H42C H 0.5638 0.9138 0.6756 0.060 Uiso 1 1 calc R
C32 C 0.5212(10) -0.1308(8) 0.1763(5) 0.036(2) Uani 1 1 d .
H32A H 0.5572 -0.1686 0.2114 0.054 Uiso 1 1 calc R
H32B H 0.5034 -0.1948 0.1505 0.054 Uiso 1 1 calc R
H32C H 0.4421 -0.0846 0.1943 0.054 Uiso 1 1 calc R

loop_
_atom_site_aniso_label
_atom_site_aniso_U_11
_atom_site_aniso_U_22
_atom_site_aniso_U_33
_atom_site_aniso_U_23
_atom_site_aniso_U_13
_atom_site_aniso_U_12
Co1 0.0123(5) 0.0123(5) 0.0196(5) -0.0032(4) -0.0050(4) -0.0014(4)
Co2 0.0157(5) 0.0149(5) 0.0202(5) -0.0032(4) -0.0063(4) -0.0012(4)
O9 0.012(3) 0.018(3) 0.021(3) -0.003(2) -0.003(2) 0.006(2)
O5 0.018(3) 0.016(3) 0.022(3) -0.006(2) -0.012(2) 0.003(2)
O2 0.013(3) 0.016(3) 0.021(3) -0.003(2) -0.003(2) 0.001(2)
O8 0.021(3) 0.013(3) 0.034(3) -0.004(2) -0.013(2) 0.003(2)
O10 0.016(3) 0.025(3) 0.025(3) -0.008(2) -0.004(2) -0.001(2)
O6 0.017(3) 0.011(3) 0.028(3) -0.004(2) -0.009(2) -0.001(2)
O1 0.013(3) 0.014(3) 0.024(3) 0.000(2) -0.001(2) 0.000(2)
O7 0.029(3) 0.019(3) 0.019(3) -0.001(2) -0.001(2) -0.009(2)
O4 0.012(3) 0.024(3) 0.036(3) -0.011(3) -0.005(2) 0.004(2)
O11 0.016(3) 0.021(3) 0.028(3) -0.008(2) -0.006(2) -0.005(2)
O3 0.018(3) 0.016(3) 0.025(3) -0.004(2) -0.011(2) -0.002(2)
O12 0.026(3) 0.029(3) 0.032(3) -0.004(3) -0.003(3) -0.013(3)
N2 0.019(3) 0.010(3) 0.022(3) -0.002(3) -0.006(3) -0.005(3)
N1 0.012(3) 0.013(3) 0.019(3) -0.006(3) -0.005(2) 0.002(2)
C2 0.013(4) 0.013(4) 0.022(4) -0.004(3) -0.007(3) 0.001(3)
C25 0.007(3) 0.019(4) 0.025(4) 0.001(3) -0.005(3) -0.003(3)
C34 0.012(4) 0.008(3) 0.028(4) -0.002(3) -0.004(3) -0.004(3)
O13 0.043(4) 0.059(5) 0.045(4) -0.017(4) 0.006(3) -0.035(4)
C35 0.018(4) 0.013(4) 0.026(4) -0.003(3) -0.008(3) 0.004(3)
C21 0.010(3) 0.016(4) 0.020(4) -0.004(3) -0.002(3) 0.002(3)
C39 0.020(4) 0.011(4) 0.034(4) -0.003(3) -0.016(3) 0.006(3)
C15 0.013(4) 0.013(4) 0.025(4) -0.004(3) -0.007(3) -0.001(3)
C6 0.010(4) 0.020(4) 0.026(4) -0.003(3) -0.004(3) 0.001(3)
C4 0.010(4) 0.018(4) 0.026(4) -0.001(3) -0.007(3) 0.002(3)
C20 0.010(3) 0.016(4) 0.021(4) -0.003(3) -0.002(3) 0.000(3)
C22 0.011(4) 0.028(4) 0.024(4) -0.005(3) -0.008(3) 0.002(3)
C1 0.007(3) 0.015(4) 0.022(4) -0.005(3) -0.002(3) 0.000(3)
C16 0.015(4) 0.010(4) 0.027(4) -0.008(3) -0.004(3) 0.004(3)
C5 0.014(4) 0.021(4) 0.020(4) -0.002(3) -0.002(3) -0.001(3)
C3 0.019(4) 0.012(4) 0.029(4) -0.005(3) -0.008(3) -0.002(3)
C23 0.011(4) 0.017(4) 0.023(4) -0.002(3) -0.002(3) -0.001(3)
C17 0.013(4) 0.015(4) 0.017(4) -0.004(3) -0.001(3) -0.001(3)
C18 0.012(4) 0.016(4) 0.023(4) -0.007(3) -0.003(3) -0.005(3)
C37 0.022(4) 0.014(4) 0.027(4) 0.001(3) -0.009(3) -0.006(3)
C26 0.018(4) 0.015(4) 0.024(4) -0.005(3) -0.010(3) 0.004(3)
C11 0.019(4) 0.022(4) 0.024(4) -0.007(3) -0.003(3) 0.004(3)
C38 0.011(4) 0.013(4) 0.033(4) -0.004(3) -0.009(3) 0.001(3)
C31 0.033(5) 0.020(4) 0.030(4) -0.010(3) -0.020(4) 0.001(4)
C29 0.027(4) 0.017(4) 0.028(4) 0.000(3) -0.015(4) 0.004(3)
C7 0.018(4) 0.023(4) 0.027(4) -0.005(3) -0.003(3) -0.002(3)
C28 0.024(4) 0.025(4) 0.028(4) 0.009(4) -0.011(3) -0.003(3)
C36 0.022(4) 0.016(4) 0.027(4) -0.001(3) -0.014(3) 0.006(3)
C24 0.014(4) 0.013(4) 0.029(4) 0.000(3) -0.007(3) 0.000(3)
C19 0.014(4) 0.017(4) 0.027(4) -0.005(3) -0.005(3) 0.002(3)
C14 0.024(4) 0.018(4) 0.038(5) -0.011(4) -0.004(4) -0.002(3)
C30 0.028(4) 0.025(4) 0.028(4) -0.008(4) -0.016(4) 0.006(4)
C9 0.023(4) 0.018(4) 0.025(4) 0.003(3) -0.004(3) -0.003(3)
C8 0.023(4) 0.025(5) 0.035(5) 0.002(4) -0.007(4) 0.002(4)
C33 0.044(6) 0.028(5) 0.048(6) -0.016(4) -0.030(5) 0.018(4)
C13 0.022(4) 0.016(4) 0.033(5) -0.001(3) -0.001(3) 0.005(3)
C27 0.030(5) 0.020(4) 0.035(5) -0.008(4) -0.012(4) 0.009(4)
C12 0.030(5) 0.020(4) 0.031(5) -0.009(4) -0.005(4) 0.002(4)
C10 0.039(5) 0.023(5) 0.034(5) 0.005(4) 0.006(4) -0.006(4)
C41 0.020(4) 0.038(5) 0.041(5) -0.011(4) 0.001(4) -0.006(4)
C40 0.024(4) 0.019(4) 0.021(4) -0.001(3) -0.001(3) 0.001(3)
C42 0.032(5) 0.042(6) 0.044(6) -0.006(5) 0.001(4) -0.009(4)
C32 0.053(6) 0.022(5) 0.045(6) 0.002(4) -0.033(5) -0.015(4)

loop_
_atom_type_symbol
_atom_type_description
_atom_type_scat_dispersion_real
_atom_type_scat_dispersion_imag
_atom_type_scat_source
C C 0.0033 0.0016 'International Tables Vol C Tables 4.2.6.8 and 6.1.1.4'
H H 0.0000 0.0000 'International Tables Vol C Tables 4.2.6.8 and 6.1.1.4'
Co Co 0.3494 0.9721 'International Tables Vol C Tables 4.2.6.8 and 6.1.1.4'
N N 0.0061 0.0033 'International Tables Vol C Tables 4.2.6.8 and 6.1.1.4'
O O 0.0106 0.0060 'International Tables Vol C Tables 4.2.6.8 and 6.1.1.4'

loop_
_geom_angle_atom_site_label_1
_geom_angle_atom_site_label_2
_geom_angle_atom_site_label_3
_geom_angle
O5 Co1 O2 92.6(2)
O5 Co1 O6 176.5(2)
O5 Co1 O1 91.6(2)
O5 Co1 N2 95.1(2)
O5 Co1 N1 88.1(2)
O2 Co1 O6 84.3(2)
O1 Co1 O2 175.7(2)
O1 Co1 O6 91.5(2)
O1 Co1 N2 87.6(2)
O1 Co1 N1 94.8(2)
N2 Co1 O2 93.0(2)
N2 Co1 O6 83.4(2)
N2 Co1 N1 176.0(3)
N1 Co1 O2 84.4(2)
N1 Co1 O6 93.3(2)
O2 Co2 O9 166.65(19)
O2 Co2 O10 106.2(2)
O2 Co2 O7 94.0(2)
O2 Co2 O3 92.6(2)
O10 Co2 O9 60.45(19)
O6 Co2 O9 114.50(19)
O6 Co2 O2 78.8(2)
O6 Co2 O10 174.1(2)
O6 Co2 O7 90.1(2)
O6 Co2 O3 88.2(2)
O7 Co2 O9 86.6(2)
O7 Co2 O10 92.7(2)
O3 Co2 O9 87.7(2)
O3 Co2 O10 88.4(2)
O3 Co2 O7 172.7(2)
C39 O9 Co2 89.6(4)
C20 O5 Co1 125.7(4)
Co1 O2 Co2 98.8(2)
C17 O2 Co1 109.8(4)
C17 O2 Co2 113.3(4)
C39 O10 Co2 92.4(5)
Co1 O6 Co2 98.1(2)
C36 O6 Co1 108.7(4)
C36 O6 Co2 116.2(5)
C1 O1 Co1 125.4(4)
C37 O7 Co2 131.5(4)
C18 O3 Co2 129.8(4)
C34 N2 Co1 124.2(5)
C34 N2 C35 119.3(6)
C35 N2 Co1 116.2(4)
C15 N1 Co1 124.1(5)
C15 N1 C16 120.2(6)
C16 N1 Co1 115.6(5)
C1 C2 C15 122.5(7)
C3 C2 C15 115.0(6)
C3 C2 C1 122.1(7)
C20 C25 C34 122.9(7)
C24 C25 C34 115.9(7)
C24 C25 C20 120.7(7)
N2 C34 C25 127.0(7)
N2 C35 C37 110.8(6)
N2 C35 C38 112.0(6)
N2 C35 C36 105.0(6)
C37 C35 C38 108.3(6)
C37 C35 C36 113.6(6)
C36 C35 C38 107.2(6)
C20 C21 C26 120.6(6)
C22 C21 C20 118.3(7)
C22 C21 C26 121.1(7)
O9 C39 C40 120.6(7)
O10 C39 O9 117.5(7)
O10 C39 C40 121.9(7)
N1 C15 C2 126.3(7)
C1 C6 C11 121.1(7)
C5 C6 C1 118.1(7)
C5 C6 C11 120.8(7)
C5 C4 C7 120.0(7)
C3 C4 C5 116.0(7)
C3 C4 C7 123.9(7)
O5 C20 C25 122.7(6)
O5 C20 C21 119.8(6)
C25 C20 C21 117.5(6)
C21 C22 C23 124.6(7)
O1 C1 C2 123.5(6)
O1 C1 C6 120.0(6)
C2 C1 C6 116.5(7)
N1 C16 C17 104.5(5)
N1 C16 C18 110.5(6)
N1 C16 C19 110.2(6)
C17 C16 C18 113.3(6)
C17 C16 C19 110.5(6)
C18 C16 C19 107.7(6)
C6 C5 C4 125.6(7)
C4 C3 C2 121.7(7)
C22 C23 C30 125.2(7)
C24 C23 C22 116.1(7)
C24 C23 C30 118.7(7)
O2 C17 C16 111.0(6)
O3 C18 C16 113.0(6)
O7 C37 C35 111.7(6)
C21 C26 C29 112.6(6)
C21 C26 C28 111.0(6)
C21 C26 C27 110.0(6)
C29 C26 C27 106.5(6)
C28 C26 C29 107.0(6)
C28 C26 C27 109.6(6)
C6 C11 C14 110.0(6)
C6 C11 C13 109.1(6)
C14 C11 C13 109.7(7)
C12 C11 C6 113.1(7)
C12 C11 C14 107.6(7)
C12 C11 C13 107.2(6)
O8 C38 C35 114.6(6)
C4 C7 C9 109.7(6)
C4 C7 C8 109.1(6)
C9 C7 C8 109.3(6)
C10 C7 C4 112.2(7)
C10 C7 C9 108.2(7)
C10 C7 C8 108.2(7)
O6 C36 C35 110.6(6)
C23 C24 C25 122.9(7)
O4 C19 C16 110.0(6)
C23 C30 C32 109.7(7)
C31 C30 C23 111.8(6)
C31 C30 C32 107.7(7)
C33 C30 C23 110.1(7)
C33 C30 C31 108.5(7)
C33 C30 C32 108.9(7)

loop_
_geom_bond_atom_site_label_1
_geom_bond_atom_site_label_2
_geom_bond_distance
Co1 O5 1.894(5)
Co1 O2 1.916(5)
Co1 O6 1.942(5)
Co1 O1 1.895(5)
Co1 N2 1.908(6)
Co1 N1 1.912(6)
Co2 O9 2.190(5)
Co2 O2 2.042(5)
Co2 O10 2.147(5)
Co2 O6 2.037(5)
Co2 O7 2.085(5)
Co2 O3 2.056(5)
O9 C39 1.293(9)
O5 C20 1.319(9)
O2 C17 1.434(8)
O8 C38 1.412(9)
O10 C39 1.261(9)
O6 C36 1.430(8)
O1 C1 1.297(9)
O7 C37 1.428(9)
O4 C19 1.422(9)
O11 C41 1.436(10)
O3 C18 1.421(9)
O12 C42 1.406(11)
N2 C34 1.281(9)
N2 C35 1.481(9)
N1 C15 1.286(9)
N1 C16 1.493(9)
C2 C15 1.434(10)
C2 C1 1.420(10)
C2 C3 1.408(11)
C25 C34 1.427(10)
C25 C20 1.422(10)
C25 C24 1.398(10)
C35 C37 1.512(11)
C35 C38 1.544(10)
C35 C36 1.516(10)
C21 C20 1.429(10)
C21 C22 1.391(10)
C21 C26 1.529(10)
C39 C40 1.453(11)
C6 C1 1.449(10)
C6 C5 1.378(11)
C6 C11 1.529(11)
C4 C5 1.410(11)
C4 C3 1.373(11)
C4 C7 1.519(11)
C22 C23 1.404(11)
C16 C17 1.518(10)
C16 C18 1.530(10)
C16 C19 1.545(10)
C23 C24 1.366(10)
C23 C30 1.538(11)
C26 C29 1.542(10)
C26 C28 1.532(11)
C26 C27 1.548(11)
C11 C14 1.532(11)
C11 C13 1.547(11)
C11 C12 1.517(11)
C31 C30 1.533(11)
C7 C9 1.540(11)
C7 C8 1.545(11)
C7 C10 1.514(11)
C30 C33 1.532(12)
C30 C32 1.550(12)
